data_4081820
loop_
_publ_author_name
'Karthik, Vedhagiri'
'Bhat, Irshad Ahmad'
'Anantharaman, Ganapathi'

_publ_section_title
;
 Backbone Thio-Functionalized Imidazol-2-ylidene--Metal Complexes:
 Synthesis, Structure, Electronic Properties, and Catalytic Activity
;
_journal_issue 23
_journal_name_full Organometallics
_journal_page_first 7006
_journal_paper_doi 10.1021/om400585b
_journal_volume 32
_journal_year 2013
_chemical_formula_moiety 'C22 H16 Mo N2 O5 S2'
_chemical_formula_sum 'C22 H16 Mo N2 O5 S2'
_chemical_formula_weight 548.43
_chemical_name_common 'Molybdenum-NHC complex'
_chemical_name_systematic
;
 ?
;
_space_group_IT_number 2
_symmetry_cell_setting triclinic
_symmetry_space_group_name_Hall '-P 1'
_symmetry_space_group_name_H-M 'P -1'
_atom_sites_solution_hydrogens geom
_atom_sites_solution_primary direct
_atom_sites_solution_secondary difmap
_audit_creation_method SHELXL-97
_cell_angle_alpha 109.0900(10)
_cell_angle_beta 98.7710(10)
_cell_angle_gamma 112.9600(10)
_cell_formula_units_Z 2
_cell_length_a 9.5532(7)
_cell_length_b 11.5477(8)
_cell_length_c 12.3547(9)
_cell_measurement_reflns_used 3758
_cell_measurement_temperature 100(2)
_cell_measurement_theta_max 28.35
_cell_measurement_theta_min 2.36
_cell_volume 1122.84(14)
_computing_cell_refinement 'Bruker SMART'
_computing_data_collection 'Bruker SMART'
_computing_data_reduction 'Bruker SAINT'
_computing_molecular_graphics 'ORTEP 3'
_computing_structure_refinement 'SHELXL-97 (Sheldrick, 1997)'
_computing_structure_solution 'SHELXS-97 (Sheldrick, 1990)'
_diffrn_ambient_temperature 100(2)
_diffrn_measured_fraction_theta_full 0.965
_diffrn_measured_fraction_theta_max 0.965
_diffrn_measurement_device_type 'CCD area detector'
_diffrn_measurement_method 'phi and omega scans'
_diffrn_radiation_monochromator graphite
_diffrn_radiation_source 'fine-focus sealed tube'
_diffrn_radiation_type MoK\a
_diffrn_radiation_wavelength 0.71073
_diffrn_reflns_av_R_equivalents 0.0244
_diffrn_reflns_av_sigmaI/netI 0.0447
_diffrn_reflns_limit_h_max 11
_diffrn_reflns_limit_h_min -11
_diffrn_reflns_limit_k_max 10
_diffrn_reflns_limit_k_min -14
_diffrn_reflns_limit_l_max 15
_diffrn_reflns_limit_l_min -10
_diffrn_reflns_number 6317
_diffrn_reflns_theta_full 26.00
_diffrn_reflns_theta_max 26.00
_diffrn_reflns_theta_min 1.84
_exptl_absorpt_coefficient_mu 0.807
_exptl_absorpt_correction_type none
_exptl_crystal_colour colourless
_exptl_crystal_density_diffrn 1.622
_exptl_crystal_density_method 'not measured'
_exptl_crystal_description Needle
_exptl_crystal_F_000 552
_exptl_crystal_size_max 0.2
_exptl_crystal_size_mid 0.12
_exptl_crystal_size_min 0.10
_refine_diff_density_max 0.863
_refine_diff_density_min -1.086
_refine_diff_density_rms 0.141
_refine_ls_extinction_method none
_refine_ls_goodness_of_fit_ref 1.159
_refine_ls_hydrogen_treatment constr
_refine_ls_matrix_type full
_refine_ls_number_parameters 291
_refine_ls_number_reflns 4253
_refine_ls_number_restraints 0
_refine_ls_restrained_S_all 1.159
_refine_ls_R_factor_all 0.0463
_refine_ls_R_factor_gt 0.0370
_refine_ls_shift/su_max 0.000
_refine_ls_shift/su_mean 0.000
_refine_ls_structure_factor_coef Fsqd
_refine_ls_weighting_details 'calc w=1/[\s^2^(Fo^2^)+(0.0044P)^2^+4.8774P] where P=(Fo^2^+2Fc^2^)/3'
_refine_ls_weighting_scheme calc
_refine_ls_wR_factor_gt 0.0801
_refine_ls_wR_factor_ref 0.1061
_reflns_number_gt 3816
_reflns_number_total 4253
_reflns_threshold_expression >2sigma(I)
_cod_data_source_file om400585b_si_001.cif
_cod_data_source_block 15janbm
_cod_depositor_comments
;
The following automatic conversions were performed:

'_symmetry_cell_setting' value 'Triclinic' changed to 'triclinic'
according to /home/saulius/struct/CIF-dictionaries/cif_core.dic
dictionary named 'cif_core.dic' version 2.4.2 from
2011-04-26.

'_refine_ls_hydrogen_treatment' value 'Constr' changed
to 'constr' according to
/home/saulius/struct/CIF-dictionaries/cif_core.dic dictionary named
'cif_core.dic' version 2.4.2 from 2011-04-26.

Automatic conversion script
Id: cif_fix_values 1891 2012-01-12 08:04:46Z andrius 
;
_cod_original_sg_symbol_Hall -P1
_cod_original_sg_symbol_H-M 'P-1 '
_cod_database_code 4081820

loop_
_symmetry_equiv_pos_as_xyz
'x, y, z'
'-x, -y, -z'

loop_
_atom_site_label
_atom_site_type_symbol
_atom_site_fract_x
_atom_site_fract_y
_atom_site_fract_z
_atom_site_U_iso_or_equiv
_atom_site_adp_type
_atom_site_occupancy
_atom_site_symmetry_multiplicity
_atom_site_calc_flag
_atom_site_refinement_flags
C1 C 0.3982(4) 0.9013(4) 0.2291(3) 0.0140(7) Uani 1 1 d .
C2 C 0.6055(5) 0.9677(4) 0.1536(3) 0.0160(8) Uani 1 1 d .
C3 C 0.5750(5) 0.8409(4) 0.1495(4) 0.0178(8) Uani 1 1 d .
C4 C 0.3777(5) 0.6705(4) 0.2074(4) 0.0199(8) Uani 1 1 d .
H4A H 0.3613 0.6873 0.2864 0.030 Uiso 1 1 calc R
H4B H 0.4507 0.6298 0.2001 0.030 Uiso 1 1 calc R
H4C H 0.2744 0.6062 0.1431 0.030 Uiso 1 1 calc R
C5 C 0.5001(5) 1.1350(4) 0.2229(4) 0.0201(8) Uani 1 1 d .
H5A H 0.5840 1.2070 0.2992 0.030 Uiso 1 1 calc R
H5B H 0.3955 1.1271 0.2276 0.030 Uiso 1 1 calc R
H5C H 0.5220 1.1599 0.1564 0.030 Uiso 1 1 calc R
C6 C 0.8831(5) 1.2098(4) 0.2281(4) 0.0176(8) Uani 1 1 d .
C7 C 0.9470(5) 1.1964(4) 0.3280(4) 0.0222(9) Uani 1 1 d .
H7 H 0.9132 1.1073 0.3279 0.027 Uiso 1 1 calc R
C8 C 1.0630(5) 1.3163(5) 0.4304(4) 0.0261(9) Uani 1 1 d .
H8 H 1.1070 1.3087 0.5005 0.031 Uiso 1 1 calc R
C9 C 1.1133(5) 1.4462(5) 0.4294(4) 0.0265(10) Uani 1 1 d .
H9 H 1.1915 1.5271 0.4988 0.032 Uiso 1 1 calc R
C10 C 1.0504(5) 1.4576(4) 0.3284(4) 0.0246(9) Uani 1 1 d .
H10 H 1.0860 1.5466 0.3280 0.030 Uiso 1 1 calc R
C11 C 0.9339(5) 1.3393(5) 0.2254(4) 0.0247(9) Uani 1 1 d .
H11 H 0.8905 1.3472 0.1553 0.030 Uiso 1 1 calc R
C12 C 0.5913(5) 0.6691(4) -0.0574(4) 0.0187(8) Uani 1 1 d .
C13 C 0.6968(5) 0.6894(4) -0.1226(4) 0.0209(9) Uani 1 1 d .
H13 H 0.8090 0.7458 -0.0819 0.025 Uiso 1 1 calc R
C14 C 0.6377(6) 0.6266(5) -0.2482(4) 0.0262(10) Uani 1 1 d .
H14 H 0.7096 0.6403 -0.2936 0.031 Uiso 1 1 calc R
C15 C 0.4749(6) 0.5443(5) -0.3071(4) 0.0273(10) Uani 1 1 d .
H15 H 0.4348 0.5005 -0.3930 0.033 Uiso 1 1 calc R
C16 C 0.3692(5) 0.5256(4) -0.2407(4) 0.0258(10) Uani 1 1 d .
H16 H 0.2569 0.4708 -0.2814 0.031 Uiso 1 1 calc R
C17 C 0.4274(5) 0.5866(4) -0.1154(4) 0.0201(8) Uani 1 1 d .
H17 H 0.3557 0.5720 -0.0699 0.024 Uiso 1 1 calc R
C18 C 0.0450(5) 0.6940(4) 0.1765(4) 0.0226(9) Uani 1 1 d .
C19 C 0.2689(5) 0.8424(4) 0.4331(3) 0.0198(9) Uani 1 1 d .
C20 C 0.0010(5) 0.8801(4) 0.3567(4) 0.0211(9) Uani 1 1 d .
C21 C 0.3180(5) 1.1000(5) 0.4259(4) 0.0250(9) Uani 1 1 d .
C22 C 0.1090(5) 0.9568(4) 0.1776(4) 0.0193(8) Uani 1 1 d .
Mo1 Mo 0.19104(4) 0.89463(4) 0.30085(3) 0.01694(12) Uani 1 1 d .
N1 N 0.4480(4) 0.8025(3) 0.1964(3) 0.0159(7) Uani 1 1 d .
N2 N 0.4983(4) 1.0023(3) 0.2011(3) 0.0159(7) Uani 1 1 d .
O1 O -0.0461(4) 0.5845(3) 0.1064(3) 0.0339(8) Uani 1 1 d .
O2 O 0.3074(4) 0.8169(3) 0.5108(3) 0.0300(7) Uani 1 1 d .
O3 O -0.1108(4) 0.8680(3) 0.3848(3) 0.0283(7) Uani 1 1 d .
O4 O 0.3801(4) 1.2124(3) 0.4941(3) 0.0379(8) Uani 1 1 d .
O5 O 0.0627(4) 0.9935(4) 0.1131(3) 0.0315(8) Uani 1 1 d .
S1 S 0.73759(12) 1.06155(10) 0.09395(9) 0.0192(2) Uani 1 1 d .
S2 S 0.67529(12) 0.74541(10) 0.10438(9) 0.0188(2) Uani 1 1 d .

loop_
_atom_site_aniso_label
_atom_site_aniso_U_11
_atom_site_aniso_U_22
_atom_site_aniso_U_33
_atom_site_aniso_U_23
_atom_site_aniso_U_13
_atom_site_aniso_U_12
C1 0.0164(19) 0.0116(18) 0.0139(18) 0.0042(15) 0.0048(15) 0.0075(15)
C2 0.0154(19) 0.0187(19) 0.0133(18) 0.0053(15) 0.0053(15) 0.0085(16)
C3 0.0136(19) 0.0164(19) 0.0177(19) 0.0049(16) 0.0003(15) 0.0054(16)
C4 0.020(2) 0.0132(19) 0.027(2) 0.0105(17) 0.0076(17) 0.0060(17)
C5 0.026(2) 0.0148(19) 0.019(2) 0.0069(16) 0.0078(17) 0.0098(17)
C6 0.0136(19) 0.0162(19) 0.0168(19) 0.0015(16) 0.0079(15) 0.0047(16)
C7 0.028(2) 0.022(2) 0.020(2) 0.0088(17) 0.0092(17) 0.0139(19)
C8 0.027(2) 0.029(2) 0.019(2) 0.0087(18) 0.0060(18) 0.012(2)
C9 0.020(2) 0.023(2) 0.023(2) 0.0002(18) 0.0057(18) 0.0056(18)
C10 0.024(2) 0.016(2) 0.029(2) 0.0054(18) 0.0102(18) 0.0080(18)
C11 0.021(2) 0.024(2) 0.033(2) 0.0169(19) 0.0128(19) 0.0092(18)
C12 0.024(2) 0.0125(19) 0.022(2) 0.0047(16) 0.0100(17) 0.0116(17)
C13 0.022(2) 0.018(2) 0.023(2) 0.0072(17) 0.0112(17) 0.0104(17)
C14 0.040(3) 0.026(2) 0.027(2) 0.0145(19) 0.021(2) 0.023(2)
C15 0.043(3) 0.022(2) 0.017(2) 0.0046(17) 0.0083(19) 0.020(2)
C16 0.026(2) 0.018(2) 0.021(2) 0.0018(17) -0.0014(18) 0.0081(18)
C17 0.021(2) 0.020(2) 0.023(2) 0.0082(17) 0.0074(17) 0.0132(17)
C18 0.026(2) 0.024(2) 0.026(2) 0.016(2) 0.0140(19) 0.013(2)
C19 0.0127(19) 0.020(2) 0.0104(19) -0.0030(16) -0.0016(15) 0.0020(16)
C20 0.024(2) 0.016(2) 0.0154(19) 0.0049(16) 0.0032(17) 0.0047(17)
C21 0.021(2) 0.023(2) 0.028(2) 0.010(2) 0.0095(18) 0.0086(19)
C22 0.016(2) 0.020(2) 0.019(2) 0.0084(17) 0.0042(16) 0.0068(17)
Mo1 0.01692(19) 0.01661(19) 0.01557(19) 0.00582(14) 0.00538(13) 0.00706(15)
N1 0.0197(17) 0.0130(16) 0.0132(15) 0.0065(13) 0.0055(13) 0.0052(14)
N2 0.0167(16) 0.0122(16) 0.0149(16) 0.0050(13) 0.0015(13) 0.0050(13)
O1 0.0293(18) 0.0157(16) 0.0360(19) 0.0007(14) 0.0058(15) 0.0014(14)
O2 0.0274(17) 0.0366(19) 0.0231(17) 0.0157(15) 0.0027(13) 0.0122(15)
O3 0.0217(16) 0.0343(18) 0.0242(16) 0.0088(14) 0.0121(13) 0.0101(14)
O4 0.0312(18) 0.0208(18) 0.041(2) -0.0019(15) 0.0101(16) 0.0059(15)
O5 0.0273(17) 0.045(2) 0.0348(18) 0.0288(17) 0.0136(14) 0.0175(16)
S1 0.0199(5) 0.0180(5) 0.0151(5) 0.0059(4) 0.0071(4) 0.0051(4)
S2 0.0199(5) 0.0191(5) 0.0180(5) 0.0064(4) 0.0054(4) 0.0113(4)

loop_
_atom_type_symbol
_atom_type_description
_atom_type_scat_dispersion_real
_atom_type_scat_dispersion_imag
_atom_type_scat_source
C C 0.0033 0.0016 'International Tables Vol C Tables 4.2.6.8 and 6.1.1.4'
H H 0.0000 0.0000 'International Tables Vol C Tables 4.2.6.8 and 6.1.1.4'
N N 0.0061 0.0033 'International Tables Vol C Tables 4.2.6.8 and 6.1.1.4'
O O 0.0106 0.0060 'International Tables Vol C Tables 4.2.6.8 and 6.1.1.4'
S S 0.1246 0.1234 'International Tables Vol C Tables 4.2.6.8 and 6.1.1.4'
Mo Mo -1.6832 0.6857 'International Tables Vol C Tables 4.2.6.8 and 6.1.1.4'

loop_
_geom_angle_atom_site_label_1
_geom_angle_atom_site_label_2
_geom_angle_atom_site_label_3
_geom_angle
N1 C1 N2 102.8(3)
N1 C1 Mo1 128.7(3)
N2 C1 Mo1 128.4(3)
C3 C2 N2 107.1(3)
C3 C2 S1 127.1(3)
N2 C2 S1 125.4(3)
C2 C3 N1 105.8(3)
C2 C3 S2 128.8(3)
N1 C3 S2 125.3(3)
C7 C6 C11 121.3(4)
C7 C6 S1 121.4(3)
C11 C6 S1 117.2(3)
C6 C7 C8 119.1(4)
C9 C8 C7 120.1(4)
C10 C9 C8 120.1(4)
C9 C10 C11 120.7(4)
C6 C11 C10 118.6(4)
C13 C12 C17 120.9(4)
C13 C12 S2 117.5(3)
C17 C12 S2 121.5(3)
C12 C13 C14 119.5(4)
C15 C14 C13 120.2(4)
C14 C15 C16 120.0(4)
C17 C16 C15 120.2(4)
C16 C17 C12 119.2(4)
O1 C18 Mo1 174.7(4)
O2 C19 Mo1 175.7(4)
O3 C20 Mo1 177.6(4)
O4 C21 Mo1 176.5(4)
O5 C22 Mo1 177.6(4)
C20 Mo1 C18 85.93(17)
C20 Mo1 C19 88.61(16)
C18 Mo1 C19 94.78(16)
C20 Mo1 C22 88.29(17)
C18 Mo1 C22 87.95(16)
C19 Mo1 C22 175.72(16)
C20 Mo1 C21 88.98(17)
C18 Mo1 C21 174.16(17)
C19 Mo1 C21 87.94(17)
C22 Mo1 C21 89.05(17)
C20 Mo1 C1 177.15(15)
C18 Mo1 C1 91.30(15)
C19 Mo1 C1 92.30(15)
C22 Mo1 C1 90.93(15)
C21 Mo1 C1 93.75(15)
C1 N1 C3 112.1(3)
C1 N1 C4 124.8(3)
C3 N1 C4 123.1(3)
C1 N2 C2 112.2(3)
C1 N2 C5 125.5(3)
C2 N2 C5 122.2(3)
C2 S1 C6 101.48(18)
C3 S2 C12 101.87(18)

loop_
_geom_bond_atom_site_label_1
_geom_bond_atom_site_label_2
_geom_bond_distance
C1 N1 1.368(5)
C1 N2 1.375(5)
C1 Mo1 2.273(4)
C2 C3 1.358(6)
C2 N2 1.379(5)
C2 S1 1.746(4)
C3 N1 1.403(5)
C3 S2 1.741(4)
C4 N1 1.469(5)
C5 N2 1.459(5)
C6 C7 1.376(6)
C6 C11 1.394(6)
C6 S1 1.787(4)
C7 C8 1.406(6)
C8 C9 1.390(6)
C9 C10 1.370(6)
C10 C11 1.403(6)
C12 C13 1.381(6)
C12 C17 1.386(6)
C12 S2 1.795(4)
C13 C14 1.389(6)
C14 C15 1.379(7)
C15 C16 1.392(7)
C16 C17 1.385(6)
C18 O1 1.141(5)
C18 Mo1 2.042(4)
C19 O2 1.142(5)
C19 Mo1 2.052(4)
C20 O3 1.144(5)
C20 Mo1 2.005(4)
C21 O4 1.130(5)
C21 Mo1 2.066(4)
C22 O5 1.127(5)
C22 Mo1 2.058(4)
